data_7153409
loop_
_publ_author_name
'Anderson, Tom W.'
'Sanders, Jeremy K. M.'
'Panto\,s, G Dan'

_publ_section_title
;
 The sergeants-and-soldiers effect: chiral amplification in
 naphthalenediimide nanotubes.
;
_journal_issue 19
_journal_name_full 'Organic &amp; biomolecular chemistry'
_journal_page_first 4274
_journal_page_last 4280
_journal_paper_doi 10.1039/c0ob00027b
_journal_volume 8
_journal_year 2010
_chemical_formula_moiety 'C22 H14 N2 O8, 3(C2 H6 O S)'
_chemical_formula_sum 'C28 H32 N2 O11 S3'
_chemical_formula_weight 668.74
_chemical_name_systematic
;
?
;
_space_group_IT_number 14
_symmetry_cell_setting monoclinic
_symmetry_space_group_name_Hall '-P 2ybc'
_symmetry_space_group_name_H-M 'P 1 21/c 1'
_atom_sites_solution_hydrogens geom
_atom_sites_solution_primary direct
_atom_sites_solution_secondary difmap
_audit_creation_method SHELXL-97
_cell_angle_alpha 90.00
_cell_angle_beta 98.513(1)
_cell_angle_gamma 90.00
_cell_formula_units_Z 4
_cell_length_a 9.0612(2)
_cell_length_b 11.8489(2)
_cell_length_c 28.6964(5)
_cell_measurement_reflns_used 20987
_cell_measurement_temperature 150(2)
_cell_measurement_theta_max 27.88
_cell_measurement_theta_min 1.00
_cell_volume 3047.05(10)
_computing_cell_refinement 'HKL Scalepack (Otwinowski & Minor 1997)'
_computing_data_collection 'Collect (Nonius B.V. 1998)'
_computing_data_reduction
;
HKL Denzo and Scalepack (Otwinowski & Minor 1997)
;
_computing_publication_material 'SHELXL-97 (Sheldrick 1997)'
_computing_structure_refinement 'SHELXL-97 (Sheldrick 1997)'
_computing_structure_solution 'SIR-92 (Altomare et al. 1994)'
_diffrn_ambient_temperature 150(2)
_diffrn_measured_fraction_theta_full 0.859
_diffrn_measured_fraction_theta_max 0.859
_diffrn_measurement_device_type 'Nonius Kappa CCD'
_diffrn_measurement_method 'Thin slice \w and \f scans'
_diffrn_radiation_source 'fine-focus sealed tube'
_diffrn_radiation_type MoK\a
_diffrn_radiation_wavelength 0.71073
_diffrn_reflns_av_R_equivalents 0.0261
_diffrn_reflns_av_sigmaI/netI 0.0357
_diffrn_reflns_limit_h_max 11
_diffrn_reflns_limit_h_min -11
_diffrn_reflns_limit_k_max 15
_diffrn_reflns_limit_k_min -15
_diffrn_reflns_limit_l_max 37
_diffrn_reflns_limit_l_min -27
_diffrn_reflns_number 11900
_diffrn_reflns_theta_full 27.81
_diffrn_reflns_theta_max 27.81
_diffrn_reflns_theta_min 3.51
_exptl_absorpt_coefficient_mu 0.306
_exptl_absorpt_correction_T_max 0.987
_exptl_absorpt_correction_T_min 0.907
_exptl_absorpt_correction_type multi-scan
_exptl_absorpt_process_details
;
multi-scan from symmetry-related measurements
Sortav (Blessing 1995)
;
_exptl_crystal_density_diffrn 1.458
_exptl_crystal_density_method 'not measured'
_exptl_crystal_description block
_exptl_crystal_F_000 1400
_exptl_crystal_size_max 0.35
_exptl_crystal_size_mid 0.23
_exptl_crystal_size_min 0.12
_refine_diff_density_max 0.956
_refine_diff_density_min -0.762
_refine_diff_density_rms 0.078
_refine_ls_extinction_method none
_refine_ls_goodness_of_fit_ref 1.052
_refine_ls_hydrogen_treatment constr
_refine_ls_matrix_type full
_refine_ls_number_parameters 406
_refine_ls_number_reflns 6197
_refine_ls_number_restraints 18
_refine_ls_restrained_S_all 1.058
_refine_ls_R_factor_all 0.0721
_refine_ls_R_factor_gt 0.0631
_refine_ls_shift/su_max 0.001
_refine_ls_shift/su_mean 0.000
_refine_ls_structure_factor_coef Fsqd
_refine_ls_weighting_details 'calc w=1/[\s^2^(Fo^2^)+(0.0906P)^2^+4.5561P] where P=(Fo^2^+2Fc^2^)/3'
_refine_ls_weighting_scheme calc
_refine_ls_wR_factor_gt 0.1676
_refine_ls_wR_factor_ref 0.1758
_reflns_number_gt 5337
_reflns_number_total 6197
_reflns_threshold_expression >2sigma(I)
_cod_data_source_file c0ob00027b.txt
_cod_data_source_block js0810
_cod_original_sg_symbol_H-M P2(1)/c
_cod_database_code 7153409

loop_
_symmetry_equiv_pos_as_xyz
'x, y, z'
'-x, y+1/2, -z+1/2'
'-x, -y, -z'
'x, -y-1/2, z-1/2'

loop_
_atom_site_label
_atom_site_type_symbol
_atom_site_fract_x
_atom_site_fract_y
_atom_site_fract_z
_atom_site_U_iso_or_equiv
_atom_site_adp_type
_atom_site_occupancy
_atom_site_symmetry_multiplicity
_atom_site_calc_flag
_atom_site_refinement_flags
_atom_site_disorder_assembly
_atom_site_disorder_group
O1 O 1.1028(2) 0.23610(15) 0.09713(6) 0.0251(4) Uani 1 1 d . . .
N1 N 1.1721(2) 0.41871(17) 0.11319(7) 0.0173(4) Uani 1 1 d . . .
C11 C 0.9592(3) 0.2902(2) 0.00520(8) 0.0188(5) Uani 1 1 d . . .
H11 H 0.9581 0.2131 0.0143 0.023 Uiso 1 1 calc R . .
O12 O 1.2862(2) 0.59034(16) 0.12219(6) 0.0260(4) Uani 1 1 d . . .
C12 C 1.0325(3) 0.36878(19) 0.03589(8) 0.0165(5) Uani 1 1 d . . .
C13 C 1.0368(3) 0.48301(19) 0.02235(7) 0.0147(4) Uani 1 1 d . . .
C14 C 1.1136(3) 0.5645(2) 0.05267(8) 0.0168(5) Uani 1 1 d . . .
C15 C 1.1136(3) 0.6766(2) 0.03930(8) 0.0202(5) Uani 1 1 d . . .
H15 H 1.1630 0.7313 0.0603 0.024 Uiso 1 1 calc R . .
C16 C 1.1026(3) 0.3336(2) 0.08357(8) 0.0184(5) Uani 1 1 d . . .
C17 C 1.1986(3) 0.5285(2) 0.09855(8) 0.0182(5) Uani 1 1 d . . .
O11' O 1.4281(2) 0.27232(17) 0.20202(6) 0.0264(4) Uani 1 1 d . . .
H11' H 1.5078 0.2369 0.2008 0.032 Uiso 1 1 calc R . .
C11' C 1.2379(3) 0.3826(2) 0.15985(8) 0.0191(5) Uani 1 1 d . . .
O12' O 1.4428(2) 0.30820(18) 0.12605(7) 0.0304(4) Uani 1 1 d . . .
C12' C 1.3804(3) 0.3177(2) 0.16038(9) 0.0212(5) Uani 1 1 d . . .
C13' C 1.1323(3) 0.3513(2) 0.19386(9) 0.0264(6) Uani 1 1 d . . .
H13A H 1.0239 0.3575 0.1827 0.032 Uiso 1 1 calc R . .
H13B H 1.1613 0.2881 0.2159 0.032 Uiso 1 1 calc R . .
C14' C 1.2202(3) 0.4580(2) 0.20112(9) 0.0263(6) Uani 1 1 d . . .
H14A H 1.3034 0.4608 0.2277 0.032 Uiso 1 1 calc R . .
H14B H 1.1660 0.5301 0.1944 0.032 Uiso 1 1 calc R . .
C21 C 0.6345(3) 0.3223(2) 0.03013(9) 0.0206(5) Uani 1 1 d . . .
H21 H 0.6905 0.2654 0.0482 0.025 Uiso 1 1 calc R . .
N21 N 0.6645(2) 0.55678(18) 0.11666(7) 0.0184(4) Uani 1 1 d . . .
O21 O 0.8050(2) 0.39760(16) 0.11585(6) 0.0261(4) Uani 1 1 d . . .
C22 C 0.6227(3) 0.4283(2) 0.04900(8) 0.0165(5) Uani 1 1 d . . .
O22 O 0.5724(2) 0.73596(16) 0.11031(6) 0.0255(4) Uani 1 1 d . . .
C23 C 0.5353(3) 0.51209(19) 0.02317(8) 0.0159(4) Uani 1 1 d . . .
C24 C 0.5174(3) 0.6200(2) 0.04235(8) 0.0174(5) Uani 1 1 d . . .
C25 C 0.4357(3) 0.7020(2) 0.01570(9) 0.0207(5) Uani 1 1 d . . .
H25 H 0.4270 0.7753 0.0285 0.025 Uiso 1 1 calc R . .
C26 C 0.7053(3) 0.4567(2) 0.09610(8) 0.0189(5) Uani 1 1 d . . .
C27 C 0.5840(3) 0.6452(2) 0.09165(8) 0.0186(5) Uani 1 1 d . . .
C21' C 0.7326(3) 0.5822(2) 0.16430(8) 0.0211(5) Uani 1 1 d . . .
O21' O 0.9315(2) 0.68696(19) 0.20736(7) 0.0343(5) Uani 1 1 d . . .
C22' C 0.8689(3) 0.6544(2) 0.16916(9) 0.0238(5) Uani 1 1 d . . .
O22' O 0.9128(2) 0.67886(18) 0.12852(7) 0.0287(4) Uani 1 1 d . . .
H22' H 0.9895 0.7195 0.1333 0.034 Uiso 1 1 calc R . .
C23' C 0.7244(3) 0.4937(3) 0.20170(9) 0.0290(6) Uani 1 1 d . . .
H23A H 0.6745 0.4214 0.1918 0.035 Uiso 1 1 calc R . .
H23B H 0.8102 0.4872 0.2273 0.035 Uiso 1 1 calc R . .
C24' C 0.6293(3) 0.5970(3) 0.20070(9) 0.0297(6) Uani 1 1 d . . .
H24A H 0.6564 0.6542 0.2256 0.036 Uiso 1 1 calc R . .
H24B H 0.5208 0.5884 0.1902 0.036 Uiso 1 1 calc R . .
S31 S 0.21330(9) 1.03464(6) 0.01016(3) 0.0340(2) Uani 1 1 d D . .
O31 O 0.2553(3) 0.9214(2) -0.00570(14) 0.0731(11) Uani 1 1 d D . .
C31 C 0.3789(5) 1.0887(4) 0.04414(15) 0.0631(12) Uani 1 1 d D . .
H31B H 0.4020 1.0451 0.0733 0.095 Uiso 1 1 calc R . .
H31C H 0.3638 1.1681 0.0518 0.095 Uiso 1 1 calc R . .
H31D H 0.4620 1.0827 0.0260 0.095 Uiso 1 1 calc R . .
C32 C 0.2156(5) 1.1254(4) -0.03980(14) 0.0531(10) Uani 1 1 d D . .
H32A H 0.1281 1.1099 -0.0633 0.080 Uiso 1 1 calc R . .
H32B H 0.3066 1.1116 -0.0536 0.080 Uiso 1 1 calc R . .
H32C H 0.2135 1.2043 -0.0297 0.080 Uiso 1 1 calc R . .
S41 S 0.68006(10) 1.07158(7) 0.15833(3) 0.0392(2) Uani 1 1 d . . .
O41 O 0.6303(3) 1.1186(2) 0.20207(8) 0.0476(6) Uani 1 1 d . . .
C41 C 0.8491(7) 1.1372(4) 0.1529(3) 0.120(3) Uani 1 1 d . . .
H41B H 0.8297 1.2121 0.1389 0.180 Uiso 1 1 calc R . .
H41C H 0.9037 1.0915 0.1326 0.180 Uiso 1 1 calc R . .
H41D H 0.9090 1.1447 0.1841 0.180 Uiso 1 1 calc R . .
C42 C 0.7532(4) 0.9360(3) 0.17389(13) 0.0426(8) Uani 1 1 d . . .
H42A H 0.6731 0.8868 0.1815 0.064 Uiso 1 1 calc R . .
H42B H 0.8309 0.9422 0.2014 0.064 Uiso 1 1 calc R . .
H42C H 0.7961 0.9039 0.1474 0.064 Uiso 1 1 calc R . .
S51 S 1.16632(11) 0.89789(8) 0.17680(3) 0.0274(2) Uani 0.70 1 d PD A 1
O51 O 1.0829(5) 0.8526(4) 0.13151(17) 0.0321(5) Uiso 0.70 1 d PD A 1
C51 C 1.2807(5) 1.0069(4) 0.15955(16) 0.0321(5) Uiso 0.70 1 d PD A 1
H51B H 1.2177 1.0677 0.1444 0.048 Uiso 0.70 1 calc PR A 1
H51C H 1.3431 0.9768 0.1374 0.048 Uiso 0.70 1 calc PR A 1
H51D H 1.3445 1.0367 0.1874 0.048 Uiso 0.70 1 calc PR A 1
C52 C 1.3165(5) 0.8021(4) 0.19647(18) 0.0321(5) Uiso 0.70 1 d PD A 1
H52A H 1.2770 0.7352 0.2105 0.048 Uiso 0.70 1 calc PR A 1
H52B H 1.3895 0.8395 0.2201 0.048 Uiso 0.70 1 calc PR A 1
H52C H 1.3650 0.7794 0.1696 0.048 Uiso 0.70 1 calc PR A 1
S61 S 1.2523(3) 0.8859(2) 0.14525(8) 0.0262(5) Uani 0.30 1 d PD B 2
O61 O 1.1004(10) 0.8464(10) 0.1271(4) 0.0321(5) Uiso 0.30 1 d PD B 2
C61 C 1.2355(13) 1.0232(7) 0.1720(4) 0.0321(5) Uiso 0.30 1 d PD B 2
H61B H 1.2322 1.0820 0.1478 0.048 Uiso 0.30 1 calc PR B 2
H61C H 1.3215 1.0360 0.1964 0.048 Uiso 0.30 1 calc PR B 2
H61D H 1.1436 1.0258 0.1862 0.048 Uiso 0.30 1 calc PR B 2
C62 C 1.2805(13) 0.8011(10) 0.2017(4) 0.0321(5) Uiso 0.30 1 d PD B 2
H62A H 1.3010 0.7222 0.1946 0.048 Uiso 0.30 1 calc PR B 2
H62B H 1.1901 0.8050 0.2167 0.048 Uiso 0.30 1 calc PR B 2
H62C H 1.3650 0.8320 0.2232 0.048 Uiso 0.30 1 calc PR B 2

loop_
_atom_site_aniso_label
_atom_site_aniso_U_11
_atom_site_aniso_U_22
_atom_site_aniso_U_33
_atom_site_aniso_U_23
_atom_site_aniso_U_13
_atom_site_aniso_U_12
O1 0.0320(11) 0.0186(9) 0.0224(9) 0.0064(7) -0.0031(8) -0.0004(7)
N1 0.0185(10) 0.0190(10) 0.0130(9) 0.0032(7) -0.0020(8) 0.0001(8)
C11 0.0216(12) 0.0160(11) 0.0181(11) 0.0019(8) 0.0002(9) -0.0006(9)
O12 0.0291(10) 0.0264(10) 0.0197(8) 0.0005(7) -0.0060(8) -0.0078(8)
C12 0.0170(11) 0.0171(11) 0.0149(10) 0.0016(8) 0.0002(9) 0.0011(8)
C13 0.0139(11) 0.0169(11) 0.0132(10) 0.0007(8) 0.0015(9) 0.0010(8)
C14 0.0186(11) 0.0166(11) 0.0142(10) 0.0014(8) -0.0005(9) -0.0004(9)
C15 0.0241(13) 0.0166(11) 0.0184(11) -0.0009(8) -0.0017(10) -0.0020(9)
C16 0.0196(12) 0.0186(11) 0.0164(10) 0.0024(8) 0.0003(9) 0.0010(9)
C17 0.0182(12) 0.0207(12) 0.0150(10) 0.0016(8) -0.0001(9) -0.0002(9)
O11' 0.0249(10) 0.0327(10) 0.0200(9) 0.0058(7) -0.0025(8) 0.0082(8)
C11' 0.0209(12) 0.0246(12) 0.0113(10) 0.0035(8) 0.0003(9) 0.0011(9)
O12' 0.0266(10) 0.0417(12) 0.0235(9) 0.0054(8) 0.0057(8) 0.0066(8)
C12' 0.0205(12) 0.0225(12) 0.0189(11) 0.0021(9) -0.0030(10) -0.0031(10)
C13' 0.0238(13) 0.0365(15) 0.0187(11) 0.0072(10) 0.0020(10) 0.0020(11)
C14' 0.0330(15) 0.0296(14) 0.0156(11) -0.0010(9) 0.0018(11) 0.0025(11)
C21 0.0231(12) 0.0179(12) 0.0196(11) 0.0022(9) -0.0005(10) 0.0028(9)
N21 0.0179(10) 0.0217(10) 0.0144(9) -0.0031(7) -0.0013(8) -0.0005(8)
O21 0.0254(10) 0.0296(10) 0.0207(9) -0.0005(7) -0.0057(8) 0.0068(8)
C22 0.0168(11) 0.0169(11) 0.0155(10) -0.0009(8) 0.0008(9) 0.0010(9)
O22 0.0288(10) 0.0220(9) 0.0241(9) -0.0079(7) -0.0009(8) 0.0005(7)
C23 0.0157(11) 0.0162(11) 0.0157(11) -0.0012(8) 0.0020(9) -0.0004(8)
C24 0.0170(11) 0.0183(11) 0.0163(10) -0.0023(8) 0.0003(9) -0.0010(9)
C25 0.0239(13) 0.0153(11) 0.0217(11) -0.0027(9) 0.0000(10) 0.0013(9)
C26 0.0187(12) 0.0215(12) 0.0162(10) -0.0007(8) 0.0021(9) -0.0012(9)
C27 0.0180(11) 0.0200(11) 0.0174(10) -0.0025(8) 0.0011(9) -0.0022(9)
C21' 0.0229(12) 0.0262(13) 0.0135(10) -0.0025(9) 0.0004(10) 0.0013(10)
O21' 0.0331(12) 0.0446(12) 0.0224(9) -0.0092(8) -0.0050(9) -0.0092(9)
C22' 0.0203(12) 0.0280(13) 0.0217(12) -0.0055(10) -0.0020(10) 0.0026(10)
O22' 0.0248(10) 0.0391(11) 0.0225(9) -0.0060(8) 0.0044(8) -0.0116(8)
C23' 0.0334(15) 0.0368(15) 0.0159(11) 0.0032(10) 0.0005(11) -0.0028(12)
C24' 0.0286(14) 0.0413(16) 0.0197(12) -0.0046(11) 0.0049(11) -0.0016(12)
S31 0.0322(4) 0.0252(4) 0.0441(4) 0.0023(3) 0.0034(3) -0.0001(3)
O31 0.0470(17) 0.0201(12) 0.151(4) -0.0059(15) 0.012(2) 0.0015(11)
C31 0.051(2) 0.094(3) 0.045(2) -0.019(2) 0.0100(19) -0.022(2)
C32 0.053(2) 0.059(2) 0.047(2) 0.0132(17) 0.0081(18) 0.0129(19)
S41 0.0381(4) 0.0438(5) 0.0348(4) 0.0048(3) 0.0024(3) 0.0085(3)
O41 0.0551(16) 0.0535(15) 0.0332(12) 0.0036(10) 0.0034(11) 0.0282(12)
C41 0.084(4) 0.046(3) 0.244(9) 0.054(4) 0.072(5) -0.005(3)
C42 0.059(2) 0.0288(16) 0.0416(17) -0.0053(13) 0.0121(17) 0.0009(15)
S51 0.0269(5) 0.0273(5) 0.0265(5) -0.0039(4) -0.0004(4) -0.0039(4)
S61 0.0251(11) 0.0313(11) 0.0216(9) -0.0031(8) 0.0014(9) -0.0023(9)

loop_
_atom_type_symbol
_atom_type_description
_atom_type_scat_dispersion_real
_atom_type_scat_dispersion_imag
_atom_type_scat_source
C C 0.0033 0.0016 'International Tables Vol C Tables 4.2.6.8 and 6.1.1.4'
H H 0.0000 0.0000 'International Tables Vol C Tables 4.2.6.8 and 6.1.1.4'
N N 0.0061 0.0033 'International Tables Vol C Tables 4.2.6.8 and 6.1.1.4'
O O 0.0106 0.0060 'International Tables Vol C Tables 4.2.6.8 and 6.1.1.4'
S S 0.1246 0.1234 'International Tables Vol C Tables 4.2.6.8 and 6.1.1.4'

loop_
_geom_angle_atom_site_label_1
_geom_angle_atom_site_label_2
_geom_angle_atom_site_label_3
_geom_angle
_geom_angle_site_symmetry_1
_geom_angle_site_symmetry_3
C17 N1 C16 124.55(19) . .
C17 N1 C11' 119.2(2) . .
C16 N1 C11' 115.65(19) . .
C12 C11 C15 120.4(2) . 3_765
C12 C11 H11 119.8 . .
C15 C11 H11 119.8 3_765 .
C11 C12 C13 120.1(2) . .
C11 C12 C16 119.9(2) . .
C13 C12 C16 120.0(2) . .
C12 C13 C14 121.2(2) . .
C12 C13 C13 119.7(3) . 3_765
C14 C13 C13 119.2(3) . 3_765
C15 C14 C13 120.4(2) . .
C15 C14 C17 120.0(2) . .
C13 C14 C17 119.5(2) . .
C14 C15 C11 120.2(2) . 3_765
C14 C15 H15 119.9 . .
C11 C15 H15 119.9 3_765 .
O1 C16 N1 120.5(2) . .
O1 C16 C12 122.8(2) . .
N1 C16 C12 116.6(2) . .
O12 C17 N1 121.5(2) . .
O12 C17 C14 122.2(2) . .
N1 C17 C14 116.3(2) . .
C12' O11' H11' 109.5 . .
N1 C11' C12' 113.4(2) . .
N1 C11' C13' 117.2(2) . .
C12' C11' C13' 119.6(2) . .
N1 C11' C14' 118.2(2) . .
C12' C11' C14' 119.1(2) . .
C13' C11' C14' 59.20(18) . .
O12' C12' O11' 124.6(2) . .
O12' C12' C11' 122.9(2) . .
O11' C12' C11' 112.5(2) . .
C14' C13' C11' 60.42(17) . .
C14' C13' H13A 117.7 . .
C11' C13' H13A 117.7 . .
C14' C13' H13B 117.7 . .
C11' C13' H13B 117.7 . .
H13A C13' H13B 114.9 . .
C13' C14' C11' 60.38(17) . .
C13' C14' H14A 117.7 . .
C11' C14' H14A 117.7 . .
C13' C14' H14B 117.7 . .
C11' C14' H14B 117.7 . .
H14A C14' H14B 114.9 . .
C22 C21 C25 120.3(2) . 3_665
C22 C21 H21 119.9 . .
C25 C21 H21 119.9 3_665 .
C26 N21 C27 124.3(2) . .
C26 N21 C21' 118.2(2) . .
C27 N21 C21' 116.3(2) . .
C21 C22 C23 120.4(2) . .
C21 C22 C26 120.4(2) . .
C23 C22 C26 119.2(2) . .
C22 C23 C24 121.4(2) . .
C22 C23 C23 119.5(3) . 3_665
C24 C23 C23 119.1(3) . 3_665
C25 C24 C23 120.3(2) . .
C25 C24 C27 119.7(2) . .
C23 C24 C27 120.0(2) . .
C24 C25 C21 120.4(2) . 3_665
C24 C25 H25 119.8 . .
C21 C25 H25 119.8 3_665 .
O21 C26 N21 121.1(2) . .
O21 C26 C22 122.3(2) . .
N21 C26 C22 116.6(2) . .
O22 C27 N21 120.4(2) . .
O22 C27 C24 123.3(2) . .
N21 C27 C24 116.3(2) . .
N21 C21' C22' 116.1(2) . .
N21 C21' C23' 117.9(2) . .
C22' C21' C23' 117.3(2) . .
N21 C21' C24' 117.1(2) . .
C22' C21' C24' 117.2(2) . .
C23' C21' C24' 59.28(19) . .
O21' C22' O22' 124.4(3) . .
O21' C22' C21' 122.2(3) . .
O22' C22' C21' 113.4(2) . .
C22' O22' H22' 109.5 . .
C24' C23' C21' 60.46(18) . .
C24' C23' H23A 117.7 . .
C21' C23' H23A 117.7 . .
C24' C23' H23B 117.7 . .
C21' C23' H23B 117.7 . .
H23A C23' H23B 114.8 . .
C23' C24' C21' 60.26(18) . .
C23' C24' H24A 117.7 . .
C21' C24' H24A 117.7 . .
C23' C24' H24B 117.7 . .
C21' C24' H24B 117.7 . .
H24A C24' H24B 114.9 . .
O31 S31 C31 105.0(2) . .
O31 S31 C32 105.2(2) . .
C31 S31 C32 96.5(2) . .
S31 C31 H31B 109.5 . .
S31 C31 H31C 109.5 . .
H31B C31 H31C 109.5 . .
S31 C31 H31D 109.5 . .
H31B C31 H31D 109.5 . .
H31C C31 H31D 109.5 . .
S31 C32 H32A 109.5 . .
S31 C32 H32B 109.5 . .
H32A C32 H32B 109.5 . .
S31 C32 H32C 109.5 . .
H32A C32 H32C 109.5 . .
H32B C32 H32C 109.5 . .
O41 S41 C41 106.6(3) . .
O41 S41 C42 105.84(15) . .
C41 S41 C42 97.2(2) . .
S41 C41 H41B 109.5 . .
S41 C41 H41C 109.5 . .
H41B C41 H41C 109.5 . .
S41 C41 H41D 109.5 . .
H41B C41 H41D 109.5 . .
H41C C41 H41D 109.5 . .
S41 C42 H42A 109.5 . .
S41 C42 H42B 109.5 . .
H42A C42 H42B 109.5 . .
S41 C42 H42C 109.5 . .
H42A C42 H42C 109.5 . .
H42B C42 H42C 109.5 . .
O51 S51 C51 105.0(3) . .
O51 S51 C52 107.9(3) . .
C51 S51 C52 95.8(2) . .
O61 S61 C61 107.5(6) . .
O61 S61 C62 97.8(6) . .
C61 S61 C62 97.1(5) . .
S61 C61 H61B 109.5 . .
S61 C61 H61C 109.5 . .
H61B C61 H61C 109.5 . .
S61 C61 H61D 109.5 . .
H61B C61 H61D 109.5 . .
H61C C61 H61D 109.5 . .
S61 C62 H62A 109.5 . .
S61 C62 H62B 109.5 . .
H62A C62 H62B 109.5 . .
S61 C62 H62C 109.5 . .
H62A C62 H62C 109.5 . .
H62B C62 H62C 109.5 . .

loop_
_geom_bond_atom_site_label_1
_geom_bond_atom_site_label_2
_geom_bond_distance
_geom_bond_site_symmetry_2
O1 C16 1.218(3) .
N1 C17 1.399(3) .
N1 C16 1.406(3) .
N1 C11' 1.447(3) .
C11 C12 1.382(3) .
C11 C15 1.405(3) 3_765
C11 H11 0.9500 .
O12 C17 1.212(3) .
C12 C13 1.410(3) .
C12 C16 1.481(3) .
C13 C14 1.413(3) .
C13 C13 1.414(4) 3_765
C14 C15 1.382(3) .
C14 C17 1.486(3) .
C15 C11 1.405(3) 3_765
C15 H15 0.9500 .
O11' C12' 1.323(3) .
O11' H11' 0.8400 .
C11' C12' 1.501(4) .
C11' C13' 1.511(4) .
C11' C14' 1.511(3) .
O12' C12' 1.212(3) .
C13' C14' 1.492(4) .
C13' H13A 0.9900 .
C13' H13B 0.9900 .
C14' H14A 0.9900 .
C14' H14B 0.9900 .
C21 C22 1.379(3) .
C21 C25 1.403(3) 3_665
C21 H21 0.9500 .
N21 C26 1.398(3) .
N21 C27 1.411(3) .
N21 C21' 1.446(3) .
O21 C26 1.215(3) .
C22 C23 1.410(3) .
C22 C26 1.483(3) .
O22 C27 1.213(3) .
C23 C24 1.411(3) .
C23 C23 1.417(4) 3_665
C24 C25 1.382(3) .
C24 C27 1.484(3) .
C25 C21 1.403(3) 3_665
C25 H25 0.9500 .
C21' C22' 1.492(4) .
C21' C23' 1.510(4) .
C21' C24' 1.513(4) .
O21' C22' 1.220(3) .
C22' O22' 1.319(3) .
O22' H22' 0.8400 .
C23' C24' 1.495(4) .
C23' H23A 0.9900 .
C23' H23B 0.9900 .
C24' H24A 0.9900 .
C24' H24B 0.9900 .
S31 O31 1.485(3) .
S31 C31 1.783(4) .
S31 C32 1.795(4) .
C31 H31B 0.9800 .
C31 H31C 0.9800 .
C31 H31D 0.9800 .
C32 H32A 0.9800 .
C32 H32B 0.9800 .
C32 H32C 0.9800 .
S41 O41 1.502(3) .
S41 C41 1.745(5) .
S41 C42 1.770(3) .
C41 H41B 0.9800 .
C41 H41C 0.9800 .
C41 H41D 0.9800 .
C42 H42A 0.9800 .
C42 H42B 0.9800 .
C42 H42C 0.9800 .
S51 O51 1.502(5) .
S51 C51 1.772(4) .
S51 C52 1.798(5) .
C51 H51B 0.9800 .
C51 H51C 0.9800 .
C51 H51D 0.9800 .
C52 H52A 0.9800 .
C52 H52B 0.9800 .
C52 H52C 0.9800 .
S61 O61 1.474(9) .
S61 C61 1.815(9) .
S61 C62 1.892(10) .
C61 H61B 0.9800 .
C61 H61C 0.9800 .
C61 H61D 0.9800 .
C62 H62A 0.9800 .
C62 H62B 0.9800 .
C62 H62C 0.9800 .

loop_
_geom_torsion_atom_site_label_1
_geom_torsion_atom_site_label_2
_geom_torsion_atom_site_label_3
_geom_torsion_atom_site_label_4
_geom_torsion
_geom_torsion_site_symmetry_1
_geom_torsion_site_symmetry_4
C15 C11 C12 C13 -1.1(4) 3_765 .
C15 C11 C12 C16 177.0(2) 3_765 .
C11 C12 C13 C14 -178.6(2) . .
C16 C12 C13 C14 3.2(3) . .
C11 C12 C13 C13 1.3(4) . 3_765
C16 C12 C13 C13 -176.8(3) . 3_765
C12 C13 C14 C15 -178.4(2) . .
C13 C13 C14 C15 1.7(4) 3_765 .
C12 C13 C14 C17 3.5(3) . .
C13 C13 C14 C17 -176.5(3) 3_765 .
C13 C14 C15 C11 -1.9(4) . 3_765
C17 C14 C15 C11 176.2(2) . 3_765
C17 N1 C16 O1 169.3(2) . .
C11' N1 C16 O1 -1.5(3) . .
C17 N1 C16 C12 -10.1(3) . .
C11' N1 C16 C12 179.1(2) . .
C11 C12 C16 O1 2.1(4) . .
C13 C12 C16 O1 -179.8(2) . .
C11 C12 C16 N1 -178.5(2) . .
C13 C12 C16 N1 -0.4(3) . .
C16 N1 C17 O12 -163.5(2) . .
C11' N1 C17 O12 7.0(4) . .
C16 N1 C17 C14 16.5(3) . .
C11' N1 C17 C14 -173.0(2) . .
C15 C14 C17 O12 -10.9(4) . .
C13 C14 C17 O12 167.3(2) . .
C15 C14 C17 N1 169.1(2) . .
C13 C14 C17 N1 -12.8(3) . .
C17 N1 C11' C12' -97.2(3) . .
C16 N1 C11' C12' 74.2(3) . .
C17 N1 C11' C13' 117.0(3) . .
C16 N1 C11' C13' -71.6(3) . .
C17 N1 C11' C14' 49.2(3) . .
C16 N1 C11' C14' -139.4(2) . .
N1 C11' C12' O12' 8.2(4) . .
C13' C11' C12' O12' 153.1(3) . .
C14' C11' C12' O12' -137.9(3) . .
N1 C11' C12' O11' -171.4(2) . .
C13' C11' C12' O11' -26.5(3) . .
C14' C11' C12' O11' 42.5(3) . .
N1 C11' C13' C14' -108.2(2) . .
C12' C11' C13' C14' 108.2(3) . .
N1 C11' C14' C13' 106.5(3) . .
C12' C11' C14' C13' -109.0(3) . .
C25 C21 C22 C23 2.4(4) 3_665 .
C25 C21 C22 C26 -175.7(2) 3_665 .
C21 C22 C23 C24 177.8(2) . .
C26 C22 C23 C24 -4.0(4) . .
C21 C22 C23 C23 -2.6(4) . 3_665
C26 C22 C23 C23 175.6(3) . 3_665
C22 C23 C24 C25 177.6(2) . .
C23 C23 C24 C25 -2.0(4) 3_665 .
C22 C23 C24 C27 -3.5(4) . .
C23 C23 C24 C27 176.9(3) 3_665 .
C23 C24 C25 C21 2.2(4) . 3_665
C27 C24 C25 C21 -176.7(2) . 3_665
C27 N21 C26 O21 160.6(2) . .
C21' N21 C26 O21 -6.7(4) . .
C27 N21 C26 C22 -18.4(3) . .
C21' N21 C26 C22 174.4(2) . .
C21 C22 C26 O21 13.6(4) . .
C23 C22 C26 O21 -164.6(2) . .
C21 C22 C26 N21 -167.5(2) . .
C23 C22 C26 N21 14.4(3) . .
C26 N21 C27 O22 -168.7(2) . .
C21' N21 C27 O22 -1.2(3) . .
C26 N21 C27 C24 11.0(3) . .
C21' N21 C27 C24 178.5(2) . .
C25 C24 C27 O22 -0.9(4) . .
C23 C24 C27 O22 -179.8(2) . .
C25 C24 C27 N21 179.4(2) . .
C23 C24 C27 N21 0.5(3) . .
C26 N21 C21' C22' 93.7(3) . .
C27 N21 C21' C22' -74.5(3) . .
C26 N21 C21' C23' -53.2(3) . .
C27 N21 C21' C23' 138.5(2) . .
C26 N21 C21' C24' -121.0(3) . .
C27 N21 C21' C24' 70.7(3) . .
N21 C21' C22' O21' 175.8(3) . .
C23' C21' C22' O21' -37.1(4) . .
C24' C21' C22' O21' 30.5(4) . .
N21 C21' C22' O22' -4.1(3) . .
C23' C21' C22' O22' 143.1(2) . .
C24' C21' C22' O22' -149.3(2) . .
N21 C21' C23' C24' -106.5(3) . .
C22' C21' C23' C24' 106.9(3) . .
N21 C21' C24' C23' 107.9(3) . .
C22' C21' C24' C23' -107.2(3) . .
